data_2204260
loop_
_publ_author_name
'Ohba, Shigeru'
'Ito, Yoshikatsu'
'Arimoto, Satoru'

_publ_section_title
;
 3,4-Dihydroxybenzylammonium 3,5-dinitrobenzoate monohydrate
;
_journal_issue 10
_journal_name_full 'Acta Crystallographica Section E'
_journal_page_first o1835
_journal_page_last o1836
_journal_paper_doi 10.1107/S1600536804022974
_journal_volume 60
_journal_year 2004
_chemical_formula_iupac 'C7 H10 N O2 +, C7 H3 N2 O6 -, H2 O'
_chemical_formula_moiety 'C7 H10 N O2 +, C7 H3 N2 O6 -, H2 O'
_chemical_formula_sum 'C14 H15 N3 O9'
_chemical_formula_weight 369.29
_space_group_IT_number 33
_symmetry_cell_setting orthorhombic
_symmetry_space_group_name_Hall 'P 2c -2n'
_symmetry_space_group_name_H-M 'P n a 21'
_cell_angle_alpha 90
_cell_angle_beta 90
_cell_angle_gamma 90
_cell_formula_units_Z 4
_cell_length_a 14.546(3)
_cell_length_b 15.065(4)
_cell_length_c 6.930(2)
_cell_measurement_reflns_used 25
_cell_measurement_temperature 298
_cell_measurement_theta_max 13.6
_cell_measurement_theta_min 10.9
_cell_volume 1518.6(7)
_computing_cell_refinement
;
WinAFC Diffractometer Control Software
;
_computing_data_collection
;
WinAFC Diffractometer Control Software (Rigaku, 1999)
;
_computing_data_reduction
;
TEXSAN (Molecular Structure Corporation, 2001)
;
_computing_molecular_graphics 'ORTEPII (Johnson, 1976)'
_computing_publication_material TEXSAN
_computing_structure_refinement
;
SHELXL97 (Sheldrick, 1997)
;
_computing_structure_solution
;
SIR92 (Altomare et al., 1994)
;
_diffrn_ambient_temperature 298
_diffrn_measured_fraction_theta_full 1.0
_diffrn_measured_fraction_theta_max 1.0
_diffrn_measurement_device_type 'Rigaku AFC-7R'
_diffrn_measurement_method \w-2\q
_diffrn_radiation_type MoK\a
_diffrn_radiation_wavelength 0.71073
_diffrn_reflns_av_R_equivalents 0.017
_diffrn_reflns_limit_h_max 18
_diffrn_reflns_limit_h_min -7
_diffrn_reflns_limit_k_max 19
_diffrn_reflns_limit_k_min 0
_diffrn_reflns_limit_l_max 9
_diffrn_reflns_limit_l_min -3
_diffrn_reflns_number 2296
_diffrn_reflns_theta_full 27.5
_diffrn_reflns_theta_max 27.49
_diffrn_standards_decay_% 0.2
_diffrn_standards_interval_count 150
_diffrn_standards_number 3
_exptl_absorpt_coefficient_mu 0.137
_exptl_absorpt_correction_T_max 0.974
_exptl_absorpt_correction_T_min 0.950
_exptl_absorpt_correction_type integration
_exptl_absorpt_process_details '(ABSCOR; Higashi, 1999)'
_exptl_crystal_colour yellow
_exptl_crystal_density_diffrn 1.615
_exptl_crystal_density_method 'not measured'
_exptl_crystal_description plate
_exptl_crystal_F_000 768
_exptl_crystal_size_max 0.5
_exptl_crystal_size_mid 0.4
_exptl_crystal_size_min 0.2
_refine_diff_density_max 0.18
_refine_diff_density_min -0.27
_refine_ls_abs_structure_details 'see text'
_refine_ls_extinction_expression Fc^*^=kFc[1+0.001xFc^2^\l^3^/sin(2\q)]^-1/4^
_refine_ls_extinction_method none
_refine_ls_goodness_of_fit_ref 1.060
_refine_ls_hydrogen_treatment constr
_refine_ls_number_parameters 251
_refine_ls_number_reflns 1883
_refine_ls_R_factor_gt 0.0334
_refine_ls_shift/su_max 0.0020
_refine_ls_structure_factor_coef Fsqd
_refine_ls_weighting_details 'w = 1/[\s^2^(Fo^2^) + (0.0564P)^2^+0.1249P] where P = (Fo^2^+2Fc^2^)/3'
_refine_ls_weighting_scheme calc
_refine_ls_wR_factor_ref 0.0896
_reflns_number_gt 1654
_reflns_number_total 1883
_reflns_threshold_expression I>2\s(I)
_cod_data_source_file ac6120.cif
_cod_data_source_block I
_cod_database_code 2204260
_cod_database_fobs_code 2204260

loop_
_symmetry_equiv_pos_as_xyz
x,y,z
-x,-y,1/2+z
1/2-x,1/2+y,1/2+z
1/2+x,1/2-y,z

loop_
_atom_site_label
_atom_site_fract_x
_atom_site_fract_y
_atom_site_fract_z
_atom_site_U_iso_or_equiv
_atom_site_adp_type
_atom_site_calc_flag
_atom_site_occupancy
_atom_site_type_symbol
O1 0.93330(10) 0.06040(10) 0.4546(3) 0.0349(4) Uani d 1.00 O
O2 0.87190(10) 0.16220(10) 0.6458(3) 0.0358(4) Uani d 1.00 O
O3 0.8645(2) 0.47240(10) 0.3919(4) 0.0681(7) Uani d 1.00 O
O4 0.9559(2) 0.50770(10) 0.1578(5) 0.0749(8) Uani d 1.00 O
O5 1.05300(10) 0.27500(10) -0.2709(3) 0.0473(5) Uani d 1.00 O
O6 1.05730(10) 0.13940(10) -0.1693(3) 0.0404(4) Uani d 1.00 O
O7 0.77070(10) 0.28570(10) -0.1585(3) 0.0329(4) Uani d 1.00 O
O8 0.71710(10) 0.39850(10) 0.1117(3) 0.0348(4) Uani d 1.00 O
O9 1.11340(10) 0.00240(10) 0.3687(3) 0.0327(3) Uani d 1.00 O
N10 0.79290(10) -0.02000(10) 0.2363(3) 0.0302(4) Uani d 1.00 N
N11 0.9192(2) 0.4536(2) 0.2644(4) 0.0460(6) Uani d 1.00 N
N12 1.03880(10) 0.21830(10) -0.1488(3) 0.0296(4) Uani d 1.00 N
C13 0.7070(2) 0.0308(2) 0.2801(4) 0.0318(5) Uani d 1.00 C
C14 0.71300(10) 0.12820(10) 0.2332(3) 0.0258(4) Uani d 1.00 C
C15 0.7410(2) 0.15970(10) 0.0520(3) 0.0259(4) Uani d 1.00 C
C16 0.74340(10) 0.25040(10) 0.0151(3) 0.0246(4) Uani d 1.00 C
C17 0.71480(10) 0.31020(10) 0.1573(3) 0.0250(4) Uani d 1.00 C
C18 0.6862(2) 0.27870(10) 0.3350(4) 0.0287(4) Uani d 1.00 C
C19 0.6863(2) 0.18840(10) 0.3733(3) 0.0285(4) Uani d 1.00 C
C20 0.91100(10) 0.13930(10) 0.4942(3) 0.0269(4) Uani d 1.00 C
C21 0.93410(10) 0.20890(10) 0.3437(4) 0.0254(4) Uani d 1.00 C
C22 0.9163(2) 0.2981(2) 0.3755(4) 0.0292(4) Uani d 1.00 C
C23 0.9394(2) 0.35890(10) 0.2332(4) 0.0314(5) Uani d 1.00 C
C24 0.9805(2) 0.33560(10) 0.0604(4) 0.0303(5) Uani d 1.00 C
C25 0.99600(10) 0.24590(10) 0.0335(3) 0.0253(4) Uani d 1.00 C
C26 0.97380(10) 0.18270(10) 0.1693(3) 0.0248(4) Uani d 1.00 C
H7 0.789(2) 0.244(2) -0.220(5) 0.04050(10) Uiso d 1.00 H
H8 0.676(2) 0.426(2) 0.187(7) 0.06490(10) Uiso d 1.00 H
H9A 1.054(3) 0.020(2) 0.402(7) 0.07170(10) Uiso d 1.00 H
H9B 1.108(2) -0.045(2) 0.295(5) 0.03940(10) Uiso d 1.00 H
H10A 0.8421 0.0027 0.3117 0.0362 Uiso calc 1.00 H
H10B 0.8073 -0.0140 0.1033 0.0362 Uiso calc 1.00 H
H10C 0.7838 -0.0809 0.2662 0.0362 Uiso calc 1.00 H
H13A 0.6581 0.0058 0.2073 0.0382 Uiso calc 1.00 H
H13B 0.6940 0.0248 0.4139 0.0382 Uiso calc 1.00 H
H15 0.7584 0.1190 -0.0459 0.0311 Uiso calc 1.00 H
H18 0.6664 0.3193 0.4314 0.0344 Uiso calc 1.00 H
H19 0.6679 0.1676 0.4969 0.0342 Uiso calc 1.00 H
H22 0.8888 0.3173 0.4927 0.0350 Uiso calc 1.00 H
H24 0.9972 0.3786 -0.0337 0.0363 Uiso calc 1.00 H
H26 0.9854 0.1217 0.1445 0.0298 Uiso calc 1.00 H

loop_
_atom_site_aniso_label
_atom_site_aniso_U_11
_atom_site_aniso_U_22
_atom_site_aniso_U_33
_atom_site_aniso_U_12
_atom_site_aniso_U_13
_atom_site_aniso_U_23
O1 0.0447(9) 0.0278(8) 0.0322(9) 0.0014(7) 0.0043(8) 0.0039(7)
O2 0.0368(9) 0.0453(10) 0.0255(8) 0.0034(7) 0.0057(7) 0.0008(7)
O3 0.097(2) 0.0450(10) 0.062(2) 0.0260(10) 0.0030(10) -0.0190(10)
O4 0.110(2) 0.0236(9) 0.091(2) -0.0010(10) 0.007(2) 0.0070(10)
O5 0.0600(10) 0.0520(10) 0.0300(10) -0.0088(9) 0.0099(9) 0.0099(9)
O6 0.0439(9) 0.0435(10) 0.0339(9) 0.0118(7) 0.0035(8) -0.0059(8)
O7 0.0453(9) 0.0290(8) 0.0243(8) 0.0058(7) 0.0097(8) 0.0047(8)
O8 0.0507(10) 0.0234(7) 0.0301(9) 0.0046(7) 0.0059(8) 0.0005(7)
O9 0.0385(8) 0.0273(7) 0.0322(9) -0.0027(6) -0.0018(8) -0.0049(7)
N10 0.0410(10) 0.0224(8) 0.0270(10) 0.0042(7) 0.0009(8) 0.0019(8)
N11 0.0600(10) 0.0275(10) 0.0500(10) 0.0087(10) -0.0120(10) -0.0080(10)
N12 0.0258(8) 0.0400(10) 0.0234(9) -0.0018(7) 0.0004(8) 0.0000(9)
C13 0.0330(10) 0.0300(10) 0.0330(10) -0.0002(9) 0.0014(9) 0.0064(10)
C14 0.0264(9) 0.0270(10) 0.0240(10) 0.0036(8) -0.0004(8) 0.0035(9)
C15 0.0290(10) 0.0261(10) 0.0230(10) 0.0053(8) 0.0014(8) 0.0006(8)
C16 0.0254(9) 0.0281(10) 0.0200(10) 0.0050(8) 0.0001(8) 0.0016(9)
C17 0.0272(10) 0.0241(10) 0.0240(10) 0.0039(8) -0.0013(9) 0.0021(8)
C18 0.0325(10) 0.0310(10) 0.0230(10) 0.0058(8) 0.0022(9) -0.0025(9)
C19 0.0289(9) 0.0340(10) 0.0220(10) 0.0040(8) 0.0023(9) 0.0040(10)
C20 0.0237(9) 0.0350(10) 0.0220(10) -0.0018(8) -0.0020(8) 0.0036(9)
C21 0.0238(9) 0.0274(9) 0.0250(10) 0.0004(7) -0.0017(9) 0.0005(9)
C22 0.0310(10) 0.0320(10) 0.0250(10) 0.0037(8) -0.0024(9) -0.0034(9)
C23 0.0350(10) 0.0221(10) 0.0370(10) 0.0026(8) -0.0060(10) -0.0037(9)
C24 0.0350(10) 0.0247(10) 0.0310(10) -0.0016(8) -0.0036(9) 0.0046(9)
C25 0.0240(9) 0.0300(10) 0.0220(10) -0.0003(8) -0.0012(8) 0.0001(8)
C26 0.0272(9) 0.0246(9) 0.0226(9) 0.0009(8) -0.0009(9) -0.0006(8)

loop_
_atom_type_symbol
_atom_type_description
_atom_type_scat_dispersion_real
_atom_type_scat_dispersion_imag
_atom_type_scat_source
C C 0.003 0.002
;International Tables for Crystallography
(1992, Vol. C, Tables 4.2.6.8 and 6.1.1.4)
;
H H 0.000 0.000
;International Tables for Crystallography
(1992, Vol. C, Table 6.1.1.4)
;
N N 0.006 0.003
;International Tables for Crystallography
(1992, Vol. C, Tables 4.2.6.8 and 6.1.1.4)
;
O O 0.011 0.006
;International Tables for Crystallography
(1992, Vol. C, Tables 4.2.6.8 and 6.1.1.4)
;

loop_
_geom_angle_atom_site_label_1
_geom_angle_atom_site_label_2
_geom_angle_atom_site_label_3
_geom_angle
_geom_angle_publ_flag
C16 O7 H7 105(2) no
C17 O8 H8 107(2) no
H9A O9 H9B 107(3) no
C13 N10 H10A 109.5 no
C13 N10 H10B 109.5 no
C13 N10 H10C 109.5 no
H10A N10 H10B 109.5 no
H10A N10 H10C 109.5 no
H10B N10 H10C 109.5 no
O3 N11 O4 124.5(2) ?
O3 N11 C23 117.4(2) ?
O4 N11 C23 118.0(3) ?
O5 N12 O6 124.1(2) ?
O5 N12 C25 118.1(2) ?
O6 N12 C25 117.8(2) ?
N10 C13 C14 113.9(2) ?
N10 C13 H13A 108.4 no
N10 C13 H13B 108.4 no
C14 C13 H13A 108.4 no
C14 C13 H13B 108.3 no
H13A C13 H13B 109.5 no
C13 C14 C15 122.7(2) ?
C13 C14 C19 118.0(2) ?
C15 C14 C19 119.2(2) ?
C14 C15 C16 120.3(2) ?
C14 C15 H15 119.8 no
C16 C15 H15 119.8 no
O7 C16 C15 123.3(2) ?
O7 C16 C17 117.0(2) ?
C15 C16 C17 119.7(2) ?
O8 C17 C16 117.2(2) ?
O8 C17 C18 123.1(2) ?
C16 C17 C18 119.7(2) ?
C17 C18 C19 120.4(2) ?
C17 C18 H18 119.8 no
C19 C18 H18 119.8 no
C14 C19 C18 120.6(2) ?
C14 C19 H19 119.7 no
C18 C19 H19 119.7 no
O1 C20 O2 124.2(2) ?
O1 C20 C21 116.3(2) ?
O2 C20 C21 119.4(2) ?
C20 C21 C22 121.3(2) ?
C20 C21 C26 119.5(2) ?
C22 C21 C26 119.3(2) ?
C21 C22 C23 118.8(2) ?
C21 C22 H22 120.6 no
C23 C22 H22 120.6 no
N11 C23 C22 119.2(2) ?
N11 C23 C24 117.3(2) ?
C22 C23 C24 123.5(2) ?
C23 C24 C25 115.7(2) ?
C23 C24 H24 122.1 no
C25 C24 H24 122.1 no
N12 C25 C24 117.5(2) ?
N12 C25 C26 119.5(2) ?
C24 C25 C26 123.1(2) ?
C21 C26 C25 119.5(2) ?
C21 C26 H26 120.2 no
C25 C26 H26 120.2 no

loop_
_geom_bond_atom_site_label_1
_geom_bond_atom_site_label_2
_geom_bond_distance
_geom_bond_publ_flag
O1 C20 1.263(3) ?
O2 C20 1.244(3) ?
O3 N11 1.222(4) ?
O4 N11 1.223(4) ?
O5 N12 1.220(3) ?
O6 N12 1.227(3) ?
O7 C16 1.374(3) ?
O7 H7 0.80(3) no
O8 C17 1.368(3) ?
O8 H8 0.89(4) no
O9 H9A 0.93(4) no
O9 H9B 0.88(3) no
N10 C13 1.496(3) ?
N10 H10A 0.950 no
N10 H10B 0.950 no
N10 H10C 0.950 no
N11 C23 1.472(3) ?
N12 C25 1.468(3) ?
C13 C14 1.506(3) ?
C13 H13A 0.950 no
C13 H13B 0.950 no
C14 C15 1.403(3) ?
C14 C19 1.384(3) ?
C15 C16 1.390(3) ?
C15 H15 0.950 no
C16 C17 1.398(3) ?
C17 C18 1.384(3) ?
C18 C19 1.387(3) ?
C18 H18 0.950 no
C19 H19 0.950 no
C20 C21 1.517(3) ?
C21 C22 1.386(3) ?
C21 C26 1.396(3) ?
C22 C23 1.387(3) ?
C22 H22 0.950 no
C23 C24 1.384(4) ?
C24 C25 1.383(3) ?
C24 H24 0.950 no
C25 C26 1.377(3) ?
C26 H26 0.950 no

loop_
_geom_hbond_atom_site_label_D
_geom_hbond_atom_site_label_H
_geom_hbond_atom_site_label_A
_geom_hbond_site_symmetry_A
_geom_hbond_distance_DH
_geom_hbond_distance_HA
_geom_hbond_distance_DA
_geom_hbond_angle_DHA
_geom_hbond_publ_flag
O7 H7 O2 1_554 0.80(3) 1.96(3) 2.733(2) 161(3) yes
O8 H8 O9 4_455 0.89(4) 1.89(4) 2.770(3) 167(4) yes
O9 H9A O1 . 0.93(4) 1.90(4) 2.825(3) 176(4) yes
O9 H9B O2 2_754 0.88(3) 2.07(3) 2.930(3) 166(3) yes
N10 H10A O1 . 0.95 1.87 2.816(3) 173 yes
N10 H10B O9 2_754 0.95 2.00 2.901(3) 158 yes
N10 H10C O7 3_645 0.95 2.22 3.155(2) 167 yes
N10 H10C O8 3_645 0.95 2.41 2.880(3) 110 yes

loop_
_geom_torsion_atom_site_label_1
_geom_torsion_atom_site_label_2
_geom_torsion_atom_site_label_3
_geom_torsion_atom_site_label_4
_geom_torsion
_geom_torsion_publ_flag
O1 C20 C21 C22 -177.2(2) ?
O1 C20 C21 C26 3.1(3) yes
O2 C20 C21 C22 2.9(3) ?
O2 C20 C21 C26 -176.8(2) ?
O3 N11 C23 C22 -16.7(4) yes
O3 N11 C23 C24 163.1(3) ?
O4 N11 C23 C22 165.5(3) ?
O4 N11 C23 C24 -14.7(4) ?
O5 N12 C25 C24 -4.5(3) yes
O5 N12 C25 C26 176.0(2) ?
O6 N12 C25 C24 176.1(2) ?
O6 N12 C25 C26 -3.4(3) ?
O7 C16 C15 C14 179.5(2) ?
O7 C16 C17 O8 -0.4(3) ?
O7 C16 C17 C18 179.8(2) ?
O8 C17 C16 C15 -178.9(2) ?
O8 C17 C18 C19 -179.3(2) ?
N10 C13 C14 C15 52.3(3) yes
N10 C13 C14 C19 -130.2(2) ?
N11 C23 C22 C21 179.0(2) ?
N11 C23 C24 C25 -178.1(2) ?
N12 C25 C24 C23 179.4(2) ?
N12 C25 C26 C21 179.2(2) ?
C13 C14 C15 C16 178.6(2) ?
C13 C14 C19 C18 -176.9(2) ?
C14 C15 C16 C17 -2.1(3) ?
C14 C19 C18 C17 -1.5(3) ?
C15 C14 C19 C18 0.7(3) ?
C15 C16 C17 C18 1.3(3) ?
C16 C15 C14 C19 1.1(3) ?
C16 C17 C18 C19 0.5(3) ?
C20 C21 C22 C23 179.7(2) ?
C20 C21 C26 C25 -179.2(2) ?
C21 C22 C23 C24 -0.8(4) ?
C21 C26 C25 C24 -0.2(3) ?
C22 C21 C26 C25 1.1(3) ?
C22 C23 C24 C25 1.6(4) ?
C23 C22 C21 C26 -0.6(3) ?
C23 C24 C25 C26 -1.1(3) ?
C23 C24 C25 C26 -1.1(3) ?

loop_
_cod_related_entry_id
_cod_related_entry_database
_cod_related_entry_code
1 ChemSpider 21130474
